data_1546970
loop_
_publ_author_name
'Fieser, Megan E.'
'Palumbo, Chad T.'
'La Pierre, Henry Storms'
'Halter, Dominik P.'
'Voora, Vamsee K.'
'Ziller, Joseph W.'
'Furche, Filipp'
'Meyer, Karsten'
'Evans, William J.'

_publ_section_title
;
 Comparisons of Lanthanide / Actinide +2 Ions in a Tris(aryloxide)arene
 Coordination Environment
;
_journal_name_full 'Chem. Sci.'
_journal_paper_doi 10.1039/C7SC02337E
_journal_year 2017
_chemical_absolute_configuration ad
_chemical_formula_sum 'C85 H121.35 Gd K N2 O10'
_chemical_formula_weight 1527.53
_space_group_crystal_system cubic
_space_group_IT_number 198
_space_group_name_Hall 'P 2ac 2ab 3'
_space_group_name_H-M_alt 'P 21 3'
_symmetry_space_group_name_Hall 'P 2ac 2ab 3'
_symmetry_space_group_name_H-M 'P 21 3'
_atom_sites_solution_hydrogens mixed
_atom_sites_solution_primary direct
_atom_sites_solution_secondary difmap
_audit_creation_method SHELXL-2014/7
_audit_update_record
;
2017-03-19 deposited with the CCDC.
2017-09-07 downloaded from the CCDC.
;
_cell_angle_alpha 90
_cell_angle_beta 90
_cell_angle_gamma 90
_cell_formula_units_Z 4
_cell_length_a 19.7291(9)
_cell_length_b 19.7291(9)
_cell_length_c 19.7291(9)
_cell_measurement_reflns_used 9922
_cell_measurement_temperature 88(2)
_cell_measurement_theta_max 26.23
_cell_measurement_theta_min 2.31
_cell_volume 7679.3(6)
_computing_cell_refinement 'Bruker SAINT 8.34a, 2013'
_computing_data_collection 'Bruker APEX2 2014.11-0, 2014'
_computing_data_reduction 'Bruker SAINT 8.34a, 2013'
_computing_molecular_graphics 'Bruker SHELXTL'
_computing_publication_material 'Bruker SHELXTL'
_computing_structure_refinement 'SHELXL-2014/7 (Sheldrick, 2014)'
_computing_structure_solution 'Bruker SHELXTL 2014/4'
_diffrn_ambient_temperature 88(2)
_diffrn_measured_fraction_theta_full 0.999
_diffrn_measured_fraction_theta_max 0.999
_diffrn_measurement_device_type 'Bruker SMART APEX II CCD'
_diffrn_measurement_method '\f and \w scans'
_diffrn_radiation_type MoK\a
_diffrn_radiation_wavelength 0.71073
_diffrn_reflns_av_R_equivalents 0.0399
_diffrn_reflns_av_unetI/netI 0.0172
_diffrn_reflns_Laue_measured_fraction_full 0.999
_diffrn_reflns_Laue_measured_fraction_max 0.999
_diffrn_reflns_limit_h_max 24
_diffrn_reflns_limit_h_min -24
_diffrn_reflns_limit_k_max 24
_diffrn_reflns_limit_k_min -24
_diffrn_reflns_limit_l_max 24
_diffrn_reflns_limit_l_min -23
_diffrn_reflns_number 67649
_diffrn_reflns_point_group_measured_fraction_full 0.999
_diffrn_reflns_point_group_measured_fraction_max 0.999
_diffrn_reflns_theta_full 25.500
_diffrn_reflns_theta_max 26.016
_diffrn_reflns_theta_min 1.788
_exptl_absorpt_coefficient_mu 0.978
_exptl_absorpt_correction_T_max 0.9263
_exptl_absorpt_correction_T_min 0.8710
_exptl_absorpt_correction_type numerical
_exptl_absorpt_process_details 'Bruker SADABS 2014/5'
_exptl_crystal_colour red
_exptl_crystal_density_diffrn 1.321
_exptl_crystal_density_meas ?
_exptl_crystal_density_method not_measured
_exptl_crystal_description irregular
_exptl_crystal_F_000 3233
_exptl_crystal_size_max 0.181
_exptl_crystal_size_mid 0.177
_exptl_crystal_size_min 0.102
_refine_diff_density_max 0.543
_refine_diff_density_min -0.397
_refine_diff_density_rms 0.061
_refine_ls_abs_structure_details
; 
 Flack x determined using 2074 quotients [(I+)-(I-)]/[(I+)+(I-)] 
 (Parsons, Flack and Wagner, Acta Cryst. B69 (2013) 249-259). 
;
_refine_ls_abs_structure_Flack -0.008(3)
_refine_ls_extinction_method none
_refine_ls_goodness_of_fit_ref 1.222
_refine_ls_hydrogen_treatment mixed
_refine_ls_matrix_type full
_refine_ls_number_parameters 301
_refine_ls_number_reflns 5062
_refine_ls_number_restraints 1
_refine_ls_restrained_S_all 1.222
_refine_ls_R_factor_all 0.0396
_refine_ls_R_factor_gt 0.0372
_refine_ls_shift/su_max 0.001
_refine_ls_shift/su_mean 0.000
_refine_ls_structure_factor_coef Fsqd
_refine_ls_weighting_details 'w=1/[\s^2^(Fo^2^)+(0.0359P)^2^+8.1498P] where P=(Fo^2^+2Fc^2^)/3'
_refine_ls_weighting_scheme calc
_refine_ls_wR_factor_gt 0.0940
_refine_ls_wR_factor_ref 0.0951
_reflns_Friedel_coverage 0.835
_reflns_Friedel_fraction_full 1.000
_reflns_Friedel_fraction_max 1.000
_reflns_number_gt 4861
_reflns_number_total 5062
_reflns_threshold_expression 'I > 2\s(I)'
_cod_data_source_file c7sc02337e2.cif
_cod_data_source_block mef36
_cod_depositor_comments
;
The following automatic conversions were performed:

'_exptl_crystal_density_meas' value 'not_measured' was changed to '?'
- the value is perceived as not measured.

Automatic conversion script
Id: cif_fix_values 4973 2017-02-22 13:04:09Z antanas 
;
_cod_original_cell_volume 7679.3(11)
_cod_database_code 1546970
_shelx_shelxl_version_number 2014/7
_shelx_space_group_comment
; 
The symmetry employed for this shelxl refinement is uniquely defined 
by the following loop, which should always be used as a source of 
symmetry information in preference to the above space-group names. 
They are only intended as comments. 
;
_shelx_estimated_absorpt_t_min 0.843
_shelx_estimated_absorpt_t_max 0.907

loop_
_space_group_symop_operation_xyz
'x, y, z'
'-x+1/2, -y, z+1/2'
'-x, y+1/2, -z+1/2'
'x+1/2, -y+1/2, -z'
'z, x, y'
'z+1/2, -x+1/2, -y'
'-z+1/2, -x, y+1/2'
'-z, x+1/2, -y+1/2'
'y, z, x'
'-y, z+1/2, -x+1/2'
'y+1/2, -z+1/2, -x'
'-y+1/2, -z, x+1/2'

loop_
_atom_site_label
_atom_site_type_symbol
_atom_site_fract_x
_atom_site_fract_y
_atom_site_fract_z
_atom_site_U_iso_or_equiv
_atom_site_adp_type
_atom_site_occupancy
_atom_site_site_symmetry_order
_atom_site_calc_flag
_atom_site_refinement_flags_posn
_atom_site_refinement_flags_adp
_atom_site_refinement_flags_occupancy
_atom_site_disorder_assembly
_atom_site_disorder_group
Gd1 Gd 0.68990(3) 0.68990(3) 0.68990(3) 0.02117(19) Uani 0.65 3 d S T P . .
Gd2 Gd 0.70680(5) 0.70680(5) 0.70680(5) 0.0200(4) Uani 0.35 3 d DS T P . .
H1 H 0.764(2) 0.764(2) 0.764(2) 0.050 Uiso 0.35 3 d DS U P . .
O1 O 0.62532(17) 0.71888(18) 0.77627(17) 0.0288(8) Uani 1 1 d . . . . .
C1 C 0.5666(3) 0.6398(3) 0.6648(3) 0.0310(11) Uani 1 1 d . . . . .
C2 C 0.6068(3) 0.5811(3) 0.6789(3) 0.0359(12) Uani 1 1 d . . . . .
C3 C 0.5869(3) 0.5368(3) 0.7364(3) 0.0456(15) Uani 1 1 d . . . . .
H3A H 0.6001 0.4899 0.7265 0.068 Uiso 1 1 calc R U . . .
H3B H 0.5377 0.5391 0.7428 0.068 Uiso 1 1 calc R U . . .
H3C H 0.6097 0.5521 0.7777 0.068 Uiso 1 1 calc R U . . .
C4 C 0.5082(3) 0.6596(3) 0.7104(3) 0.0360(12) Uani 1 1 d . . . . .
H4A H 0.4709 0.6271 0.7018 0.043 Uiso 1 1 calc R U . . .
H4B H 0.4921 0.7046 0.6952 0.043 Uiso 1 1 calc R U . . .
C5 C 0.5179(2) 0.6635(3) 0.7868(3) 0.0293(11) Uani 1 1 d . . . . .
C6 C 0.5750(2) 0.6960(3) 0.8165(2) 0.0261(10) Uani 1 1 d . . . . .
C7 C 0.5763(3) 0.7054(2) 0.8878(3) 0.0270(10) Uani 1 1 d . . . . .
C8 C 0.5218(2) 0.6812(3) 0.9252(3) 0.0291(11) Uani 1 1 d . . . . .
H8A H 0.5228 0.6873 0.9730 0.035 Uiso 1 1 calc R U . . .
C9 C 0.4661(3) 0.6487(3) 0.8974(3) 0.0323(12) Uani 1 1 d . . . . .
C10 C 0.4659(2) 0.6405(3) 0.8283(3) 0.0317(12) Uani 1 1 d . . . . .
H10A H 0.4285 0.6180 0.8080 0.038 Uiso 1 1 calc R U . . .
C11 C 0.4081(3) 0.6254(3) 0.9420(3) 0.0442(15) Uani 1 1 d . . . . .
H11A H 0.3673 0.6196 0.9143 0.066 Uiso 1 1 calc R U . . .
H11B H 0.3995 0.6594 0.9772 0.066 Uiso 1 1 calc R U . . .
H11C H 0.4200 0.5822 0.9633 0.066 Uiso 1 1 calc R U . . .
C12 C 0.6351(3) 0.7425(3) 0.9232(3) 0.0289(11) Uani 1 1 d . . . . .
C13 C 0.6364(3) 0.8177(3) 0.9002(3) 0.0306(11) Uani 1 1 d . . . . .
H13A H 0.6428 0.8200 0.8505 0.037 Uiso 1 1 calc R U . . .
H13B H 0.5926 0.8395 0.9115 0.037 Uiso 1 1 calc R U . . .
C14 C 0.6950(3) 0.8556(3) 0.9363(3) 0.0408(13) Uani 1 1 d . . . . .
H14A H 0.6963 0.9038 0.9205 0.049 Uiso 1 1 calc R U . . .
C15 C 0.7620(3) 0.8215(3) 0.9199(3) 0.0396(14) Uani 1 1 d . . . . .
H15A H 0.7993 0.8464 0.9423 0.048 Uiso 1 1 calc R U . . .
H15B H 0.7698 0.8229 0.8704 0.048 Uiso 1 1 calc R U . . .
C16 C 0.7621(3) 0.7480(3) 0.9438(3) 0.0395(13) Uani 1 1 d . . . . .
H16A H 0.8067 0.7265 0.9330 0.047 Uiso 1 1 calc R U . . .
C17 C 0.7047(3) 0.7099(3) 0.9068(3) 0.0392(15) Uani 1 1 d . . . . .
H17A H 0.7045 0.6618 0.9211 0.047 Uiso 1 1 calc R U . . .
H17B H 0.7127 0.7114 0.8573 0.047 Uiso 1 1 calc R U . . .
C18 C 0.6828(4) 0.8539(4) 1.0134(3) 0.058(2) Uani 1 1 d . . . . .
H18A H 0.7189 0.8796 1.0370 0.070 Uiso 1 1 calc R U . . .
H18B H 0.6386 0.8751 1.0242 0.070 Uiso 1 1 calc R U . . .
C19 C 0.6831(4) 0.7801(4) 1.0371(3) 0.057(2) Uani 1 1 d . . . . .
H19A H 0.6751 0.7786 1.0871 0.068 Uiso 1 1 calc R U . . .
C20 C 0.7502(4) 0.7467(4) 1.0213(3) 0.0562(19) Uani 1 1 d . . . . .
H20A H 0.7499 0.6993 1.0377 0.067 Uiso 1 1 calc R U . . .
H20B H 0.7873 0.7712 1.0446 0.067 Uiso 1 1 calc R U . . .
C21 C 0.6251(3) 0.7427(4) 1.0007(3) 0.0446(15) Uani 1 1 d . . . . .
H21A H 0.5815 0.7650 1.0117 0.053 Uiso 1 1 calc R U . . .
H21B H 0.6229 0.6954 1.0173 0.053 Uiso 1 1 calc R U . . .
K1 K 0.64801(5) 0.35199(5) 0.85199(5) 0.0212(3) Uani 1 3 d S T P . .
O3 O 0.52391(16) 0.39828(18) 0.80046(19) 0.0311(8) Uani 1 1 d . . . . .
O4 O 0.59551(17) 0.3031(2) 0.72773(16) 0.0298(7) Uani 1 1 d . . . . .
N1 N 0.5627(2) 0.4373(2) 0.9373(2) 0.0323(17) Uani 1 3 d S T P . .
N2 N 0.7353(2) 0.2647(2) 0.7647(2) 0.0250(15) Uani 1 3 d S T P . .
C22 C 0.5142(3) 0.4743(3) 0.8949(3) 0.0378(13) Uani 1 1 d . . . . .
H22A H 0.5388 0.5103 0.8701 0.045 Uiso 1 1 calc R U . . .
H22B H 0.4805 0.4966 0.9246 0.045 Uiso 1 1 calc R U . . .
C23 C 0.4771(3) 0.4305(3) 0.8442(3) 0.0366(12) Uani 1 1 d . . . . .
H23A H 0.4501 0.3959 0.8685 0.044 Uiso 1 1 calc R U . . .
H23B H 0.4456 0.4589 0.8173 0.044 Uiso 1 1 calc R U . . .
C24 C 0.4916(3) 0.3599(3) 0.7491(3) 0.0355(12) Uani 1 1 d . . . . .
H24A H 0.4548 0.3869 0.7282 0.043 Uiso 1 1 calc R U . . .
H24B H 0.4714 0.3185 0.7689 0.043 Uiso 1 1 calc R U . . .
C25 C 0.5426(3) 0.3410(3) 0.6964(3) 0.0327(11) Uani 1 1 d . . . . .
H25A H 0.5208 0.3134 0.6605 0.039 Uiso 1 1 calc R U . . .
H25B H 0.5615 0.3824 0.6752 0.039 Uiso 1 1 calc R U . . .
C26 C 0.6441(3) 0.2820(3) 0.6785(2) 0.0316(11) Uani 1 1 d . . . . .
H26A H 0.6686 0.3220 0.6605 0.038 Uiso 1 1 calc R U . . .
H26B H 0.6208 0.2593 0.6403 0.038 Uiso 1 1 calc R U . . .
C27 C 0.6933(3) 0.2340(2) 0.7111(2) 0.0307(11) Uani 1 1 d . . . . .
H27A H 0.6677 0.1956 0.7308 0.037 Uiso 1 1 calc R U . . .
H27B H 0.7236 0.2155 0.6756 0.037 Uiso 1 1 calc R U . . .
O5 O 0.5911(9) 1.0102(9) 0.8805(9) 0.074(5) Uiso 0.3333 1 d . . P . .
C28 C 0.5466(12) 1.0079(13) 0.9309(12) 0.137(8) Uiso 0.6667 1 d . . P A -1
H28A H 0.5271 1.0540 0.9336 0.165 Uiso 0.6667 1 calc R U P A -1
H28B H 0.5740 1.0019 0.9726 0.165 Uiso 0.6667 1 calc R U P A -1
C29 C 0.4912(9) 0.9634(9) 0.9382(9) 0.099(5) Uiso 0.6667 1 d . . P A -1
H29A H 0.4673 0.9736 0.9806 0.148 Uiso 0.6667 1 calc R U P A -1
H29B H 0.4601 0.9693 0.8999 0.148 Uiso 0.6667 1 calc R U P A -1
H29C H 0.5076 0.9166 0.9393 0.148 Uiso 0.6667 1 calc R U P A -1

loop_
_atom_site_aniso_label
_atom_site_aniso_U_11
_atom_site_aniso_U_22
_atom_site_aniso_U_33
_atom_site_aniso_U_23
_atom_site_aniso_U_13
_atom_site_aniso_U_12
Gd1 0.02117(19) 0.02117(19) 0.02117(19) -0.0018(2) -0.0018(2) -0.0018(2)
Gd2 0.0200(4) 0.0200(4) 0.0200(4) -0.0057(3) -0.0057(3) -0.0057(3)
O1 0.0260(18) 0.0324(19) 0.0278(18) -0.0047(14) 0.0000(14) -0.0041(14)
C1 0.029(3) 0.032(3) 0.032(3) -0.007(2) -0.003(2) -0.008(2)
C2 0.044(3) 0.034(3) 0.029(3) -0.008(2) -0.001(2) -0.006(2)
C3 0.049(4) 0.036(3) 0.052(4) 0.000(3) 0.012(3) -0.003(3)
C4 0.029(3) 0.037(3) 0.042(3) -0.005(2) -0.006(2) -0.008(2)
C5 0.025(3) 0.026(2) 0.036(3) -0.004(2) -0.001(2) 0.0033(19)
C6 0.021(2) 0.026(2) 0.031(3) -0.001(2) 0.0005(19) 0.0002(19)
C7 0.027(2) 0.019(2) 0.034(3) -0.002(2) 0.001(2) 0.0020(19)
C8 0.028(3) 0.025(3) 0.034(3) 0.001(2) 0.001(2) 0.001(2)
C9 0.026(3) 0.027(3) 0.044(3) -0.001(2) 0.007(2) 0.003(2)
C10 0.017(2) 0.028(3) 0.051(3) -0.006(2) 0.002(2) 0.0010(19)
C11 0.036(3) 0.040(3) 0.057(4) -0.005(3) 0.014(3) -0.004(3)
C12 0.031(3) 0.031(3) 0.025(3) -0.002(2) -0.001(2) -0.005(2)
C13 0.035(3) 0.030(3) 0.026(2) -0.006(2) 0.001(2) -0.002(2)
C14 0.050(3) 0.040(3) 0.032(3) -0.010(2) -0.006(3) -0.014(3)
C15 0.040(3) 0.051(4) 0.028(3) -0.004(3) -0.005(2) -0.016(3)
C16 0.038(3) 0.050(4) 0.030(3) 0.003(3) -0.014(2) -0.008(3)
C17 0.025(3) 0.032(3) 0.061(4) 0.009(3) -0.008(3) -0.011(2)
C18 0.060(4) 0.081(5) 0.034(3) -0.030(3) 0.006(3) -0.024(4)
C19 0.056(4) 0.095(5) 0.019(3) -0.005(3) -0.002(3) -0.034(4)
C20 0.048(4) 0.088(5) 0.033(3) 0.011(3) -0.014(3) -0.030(4)
C21 0.043(3) 0.064(4) 0.027(3) 0.000(3) 0.001(2) -0.020(3)
K1 0.0212(3) 0.0212(3) 0.0212(3) -0.0010(4) 0.0010(4) 0.0010(4)
O3 0.0216(16) 0.0382(19) 0.0333(19) -0.0021(17) -0.0033(15) 0.0036(14)
O4 0.0315(18) 0.0326(19) 0.0252(17) -0.0019(16) -0.0030(14) 0.0005(16)
N1 0.0323(17) 0.0323(17) 0.0323(17) -0.0027(19) 0.0027(19) 0.0027(19)
N2 0.0250(15) 0.0250(15) 0.0250(15) -0.0018(16) 0.0018(16) 0.0018(16)
C22 0.036(3) 0.036(3) 0.042(3) -0.003(2) 0.008(2) 0.009(2)
C23 0.019(3) 0.046(3) 0.045(3) 0.007(3) 0.003(2) 0.008(2)
C24 0.027(3) 0.040(3) 0.040(3) 0.001(2) -0.010(2) -0.002(2)
C25 0.034(3) 0.036(3) 0.028(3) 0.004(2) -0.008(2) -0.003(2)
C26 0.033(3) 0.038(3) 0.024(3) -0.003(2) 0.003(2) -0.007(2)
C27 0.040(3) 0.029(2) 0.023(2) -0.0059(18) 0.002(2) -0.002(2)

loop_
_atom_type_symbol
_atom_type_description
_atom_type_scat_dispersion_real
_atom_type_scat_dispersion_imag
_atom_type_scat_source
C C 0.0033 0.0016 'International Tables Vol C Tables 4.2.6.8 and 6.1.1.4'
H H 0.0000 0.0000 'International Tables Vol C Tables 4.2.6.8 and 6.1.1.4'
N N 0.0061 0.0033 'International Tables Vol C Tables 4.2.6.8 and 6.1.1.4'
O O 0.0106 0.0060 'International Tables Vol C Tables 4.2.6.8 and 6.1.1.4'
K K 0.2009 0.2494 'International Tables Vol C Tables 4.2.6.8 and 6.1.1.4'
Gd Gd -0.1653 3.9035 'International Tables Vol C Tables 4.2.6.8 and 6.1.1.4'

loop_
_geom_angle_atom_site_label_1
_geom_angle_atom_site_label_2
_geom_angle_atom_site_label_3
_geom_angle
_geom_angle_site_symmetry_1
_geom_angle_site_symmetry_3
Cnt Gd1 O1 105.2 . .
Gd2 Gd1 O1 74.78(9) . .
O1 Gd1 O1 113.37(8) . 9
O1 Gd1 O1 113.37(7) . 5
Gd2 Gd1 C1 147.79(12) . 9
O1 Gd1 C1 122.55(15) . 9
O1 Gd1 C1 73.30(15) 9 9
O1 Gd1 C1 114.55(15) 5 9
Gd2 Gd1 C1 147.79(11) . 5
O1 Gd1 C1 114.55(15) . 5
O1 Gd1 C1 122.55(15) 9 5
O1 Gd1 C1 73.30(15) 5 5
C1 Gd1 C1 54.98(19) 9 5
Gd2 Gd1 C1 147.79(12) . .
O1 Gd1 C1 73.30(15) . .
O1 Gd1 C1 114.55(15) 9 .
O1 Gd1 C1 122.55(15) 5 .
C1 Gd1 C1 54.98(19) 9 .
C1 Gd1 C1 54.98(19) 5 .
Gd2 Gd1 C2 148.54(12) . 5
O1 Gd1 C2 136.33(15) . 5
O1 Gd1 C2 91.73(15) 9 5
O1 Gd1 C2 85.30(15) 5 5
C1 Gd1 C2 30.34(17) 9 5
C1 Gd1 C2 30.84(17) 5 5
C1 Gd1 C2 63.67(16) . 5
Gd2 Gd1 C2 148.54(12) . 9
O1 Gd1 C2 91.73(16) . 9
O1 Gd1 C2 85.30(15) 9 9
O1 Gd1 C2 136.33(15) 5 9
C1 Gd1 C2 30.84(17) 9 9
C1 Gd1 C2 63.67(16) 5 9
C1 Gd1 C2 30.34(17) . 9
C2 Gd1 C2 53.74(19) 5 9
Gd2 Gd1 C2 148.54(12) . .
O1 Gd1 C2 85.30(15) . .
O1 Gd1 C2 136.33(15) 9 .
O1 Gd1 C2 91.73(15) 5 .
C1 Gd1 C2 63.67(16) 9 .
C1 Gd1 C2 30.35(17) 5 .
C1 Gd1 C2 30.84(17) . .
C2 Gd1 C2 53.74(19) 5 .
C2 Gd1 C2 53.74(19) 9 .
Gd1 Gd2 H1 180.0(10) . .
Gd1 Gd2 O1 90.02(10) . .
H1 Gd2 O1 89.98(10) . .
Gd1 Gd2 O1 90.02(10) . 5
H1 Gd2 O1 89.98(10) . 5
O1 Gd2 O1 120.0 . 5
Gd1 Gd2 O1 90.02(10) . 9
H1 Gd2 O1 89.98(10) . 9
O1 Gd2 O1 120.003(1) . 9
O1 Gd2 O1 120.0 5 9
C6 O1 Gd2 154.0(3) . .
C6 O1 Gd1 142.5(3) . .
Gd2 O1 Gd1 15.19(4) . .
C2 C1 C2 119.2(6) 9 .
C2 C1 C4 119.7(5) 9 .
C2 C1 C4 121.1(5) . .
C2 C1 Gd1 76.3(3) 9 .
C2 C1 Gd1 76.1(3) . .
C4 C1 Gd1 119.2(3) . .
C1 C2 C1 120.5(6) 5 .
C1 C2 C3 121.0(5) 5 .
C1 C2 C3 118.5(5) . .
C1 C2 Gd1 73.3(3) 5 .
C1 C2 Gd1 73.1(3) . .
C3 C2 Gd1 124.4(4) . .
C1 C4 C5 120.4(5) . .
C10 C5 C6 119.3(5) . .
C10 C5 C4 118.3(5) . .
C6 C5 C4 122.1(5) . .
O1 C6 C7 121.7(4) . .
O1 C6 C5 119.4(4) . .
C7 C6 C5 118.8(4) . .
C8 C7 C6 117.9(5) . .
C8 C7 C12 120.4(4) . .
C6 C7 C12 121.7(4) . .
C9 C8 C7 124.3(5) . .
C10 C9 C8 116.7(5) . .
C10 C9 C11 122.6(5) . .
C8 C9 C11 120.7(5) . .
C9 C10 C5 123.0(5) . .
C7 C12 C21 110.8(4) . .
C7 C12 C17 112.0(4) . .
C21 C12 C17 108.7(5) . .
C7 C12 C13 109.6(4) . .
C21 C12 C13 106.8(5) . .
C17 C12 C13 108.7(4) . .
C14 C13 C12 109.9(4) . .
C15 C14 C18 109.7(5) . .
C15 C14 C13 109.7(4) . .
C18 C14 C13 109.0(5) . .
C14 C15 C16 111.0(5) . .
C15 C16 C17 108.4(4) . .
C15 C16 C20 108.7(6) . .
C17 C16 C20 110.4(5) . .
C16 C17 C12 110.4(5) . .
C19 C18 C14 108.8(5) . .
C20 C19 C18 110.8(6) . .
C20 C19 C21 110.3(6) . .
C18 C19 C21 108.1(6) . .
C19 C20 C16 109.3(5) . .
C19 C21 C12 111.7(5) . .
O3 K1 O3 98.65(11) 7_665 10_646
O3 K1 O3 98.64(11) 7_665 .
O3 K1 O3 98.64(11) 10_646 .
O3 K1 O4 58.50(11) 7_665 7_665
O3 K1 O4 135.42(11) 10_646 7_665
O3 K1 O4 120.89(10) . 7_665
O3 K1 O4 120.89(10) 7_665 10_646
O3 K1 O4 58.50(11) 10_646 10_646
O3 K1 O4 135.42(11) . 10_646
O4 K1 O4 98.42(10) 7_665 10_646
O3 K1 O4 135.42(11) 7_665 .
O3 K1 O4 120.89(11) 10_646 .
O3 K1 O4 58.50(11) . .
O4 K1 O4 98.42(10) 7_665 .
O4 K1 O4 98.42(10) 10_646 .
O3 K1 N1 61.13(8) 7_665 .
O3 K1 N1 61.13(8) 10_646 .
O3 K1 N1 61.13(8) . .
O4 K1 N1 119.04(8) 7_665 .
O4 K1 N1 119.04(8) 10_646 .
O4 K1 N1 119.04(8) . .
O3 K1 N2 118.87(8) 7_665 .
O3 K1 N2 118.87(8) 10_646 .
O3 K1 N2 118.87(8) . .
O4 K1 N2 60.96(8) 7_665 .
O4 K1 N2 60.96(8) 10_646 .
O4 K1 N2 60.96(8) . .
N1 K1 N2 180.00(10) . .
C23 O3 C24 112.5(4) . .
C23 O3 K1 119.7(3) . .
C24 O3 K1 118.6(3) . .
C25 O4 C26 110.4(4) . .
C25 O4 K1 117.7(3) . .
C26 O4 K1 116.3(3) . .
C22 N1 C22 109.4(4) . 7_665
C22 N1 C22 109.4(4) . 10_646
C22 N1 C22 109.4(4) 7_665 10_646
C22 N1 K1 109.5(4) . .
C22 N1 K1 109.5(4) 7_665 .
C22 N1 K1 109.5(4) 10_646 .
C27 N2 C27 109.8(3) 7_665 10_646
C27 N2 C27 109.8(3) 7_665 .
C27 N2 C27 109.8(3) 10_646 .
C27 N2 K1 109.1(3) 7_665 .
C27 N2 K1 109.1(3) 10_646 .
C27 N2 K1 109.1(3) . .
N1 C22 C23 114.2(5) . .
O3 C23 C22 110.1(4) . .
O3 C24 C25 109.2(4) . .
O4 C25 C24 108.8(4) . .
O4 C26 C27 109.1(4) . .
N2 C27 C26 114.3(4) . .
O5 C28 C29 128(2) . .

loop_
_geom_bond_atom_site_label_1
_geom_bond_atom_site_label_2
_geom_bond_distance
_geom_bond_site_symmetry_2
Gd1 Cnt 2.286 .
Gd1 Gd2 0.5773(12) .
Gd1 O1 2.203(3) .
Gd1 O1 2.203(3) 9
Gd1 O1 2.203(3) 5
Gd1 C1 2.672(5) 9
Gd1 C1 2.672(5) 5
Gd1 C1 2.672(5) .
Gd1 C2 2.710(6) 5
Gd1 C2 2.710(6) 9
Gd1 C2 2.710(6) .
Gd2 H1 1.94(7) .
Gd2 O1 2.126(3) .
Gd2 O1 2.126(3) 5
Gd2 O1 2.126(3) 9
O1 C6 1.349(6) .
C1 C2 1.409(8) 9
C1 C2 1.431(8) .
C1 C4 1.514(8) .
C2 C1 1.409(8) 5
C2 C3 1.485(8) .
C4 C5 1.520(7) .
C5 C10 1.390(7) .
C5 C6 1.421(7) .
C6 C7 1.420(7) .
C7 C8 1.387(7) .
C7 C12 1.539(7) .
C8 C9 1.386(7) .
C9 C10 1.373(8) .
C9 C11 1.514(8) .
C12 C21 1.541(7) .
C12 C17 1.551(8) .
C12 C13 1.551(7) .
C13 C14 1.551(8) .
C14 C15 1.517(9) .
C14 C18 1.540(8) .
C15 C16 1.525(9) .
C16 C17 1.543(7) .
C16 C20 1.546(8) .
C18 C19 1.530(11) .
C19 C20 1.511(11) .
C19 C21 1.539(8) .
K1 O3 2.804(3) 7_665
K1 O3 2.804(3) 10_646
K1 O3 2.804(3) .
K1 O4 2.831(3) 7_665
K1 O4 2.831(3) 10_646
K1 O4 2.831(3) .
K1 N1 2.917(8) .
K1 N2 2.983(7) .
O3 C23 1.416(7) .
O3 C24 1.417(6) .
O4 C25 1.425(6) .
O4 C26 1.426(6) .
N1 C22 1.465(6) .
N1 C22 1.465(6) 7_665
N1 C22 1.465(6) 10_646
N2 C27 1.473(6) 7_665
N2 C27 1.473(6) 10_646
N2 C27 1.473(6) .
C22 C23 1.510(8) .
C24 C25 1.495(8) .
C26 C27 1.503(7) .
O5 C28 1.33(3) .
C28 C29 1.41(2) .
